data_7218739
loop_
_publ_author_name
'Chew, Shin Thung'
'Lo, Kong Mun'
'Sinniah, Saravana Kumar'
'Sim, Kae Shin'
'Tan, Kong Wai'

_publ_section_title
;
 SYNTHESIS, CHARACTERIZATION AND BIOLOGICAL EVALUATION OF CATIONIC
 HYDRAZONE COPPER COMPLEXES WITH DIVERSE DIIMINE CO-LIGANDS.
;
_journal_name_full 'RSC Adv.'
_journal_paper_doi 10.1039/C4RA11716F
_journal_year 2014
_chemical_formula_moiety 'C33 H26 Cl Cu F N2 O3 P'
_chemical_formula_sum 'C33 H26 Cl Cu F N2 O3 P'
_chemical_formula_weight 647.52
_chemical_melting_point 521.5(5)
_chemical_name_systematic
;
chlorido[5-(triphenylphosphoniomethyl)-salicylaldehyde 
4-fluorobenzoylhydrazonato] copper(II) hydrate
;
_space_group_IT_number 2
_symmetry_cell_setting triclinic
_symmetry_space_group_name_Hall '-P 1'
_symmetry_space_group_name_H-M 'P -1'
_atom_sites_solution_hydrogens geom
_atom_sites_solution_primary direct
_atom_sites_solution_secondary difmap
_audit_creation_method SHELXL-97
_audit_update_record
;
2014-04-11 # Formatted by publCIF
;
_cell_angle_alpha 81.3800(10)
_cell_angle_beta 78.7180(10)
_cell_angle_gamma 72.2110(10)
_cell_formula_units_Z 2
_cell_length_a 9.8737(2)
_cell_length_b 11.0307(2)
_cell_length_c 14.8193(3)
_cell_measurement_reflns_used 2483
_cell_measurement_temperature 100(2)
_cell_measurement_theta_max 23.74
_cell_measurement_theta_min 2.29
_cell_volume 1500.12(5)
_computing_cell_refinement '<i>SAINT</i> (Bruker, 2009)'
_computing_data_collection '<i>APEX2</i> (Bruker, 2009)'
_computing_data_reduction '<i>SAINT</i> (Bruker, 2009)'
_computing_molecular_graphics 'XSEED (Barbour, 2001)'
_computing_publication_material '<i>pubCIF</i> (Westrip, 2010)'
_computing_structure_refinement 'SHELXL-97 (Sheldrick, 2008)'
_computing_structure_solution 'SHELXS-97 (Sheldrick, 2008)'
_diffrn_ambient_temperature 100(2)
_diffrn_measured_fraction_theta_full 0.997
_diffrn_measured_fraction_theta_max 0.997
_diffrn_measurement_device_type 'Bruker APEX-II CCD'
_diffrn_measurement_method '\f and \w scans'
_diffrn_radiation_monochromator graphite
_diffrn_radiation_source 'fine-focus sealed tube'
_diffrn_radiation_type MoK\a
_diffrn_radiation_wavelength 0.71073
_diffrn_reflns_av_R_equivalents 0.0365
_diffrn_reflns_av_sigmaI/netI 0.0562
_diffrn_reflns_limit_h_max 12
_diffrn_reflns_limit_h_min -12
_diffrn_reflns_limit_k_max 13
_diffrn_reflns_limit_k_min -13
_diffrn_reflns_limit_l_max 17
_diffrn_reflns_limit_l_min -18
_diffrn_reflns_number 12950
_diffrn_reflns_theta_full 26.00
_diffrn_reflns_theta_max 26.00
_diffrn_reflns_theta_min 1.41
_exptl_absorpt_coefficient_mu 0.914
_exptl_absorpt_correction_T_max 0.9557
_exptl_absorpt_correction_T_min 0.8038
_exptl_absorpt_correction_type multi-scan
_exptl_absorpt_process_details '(SADABS; Sheldrick, 1996)'
_exptl_crystal_colour green
_exptl_crystal_density_diffrn 1.434
_exptl_crystal_density_method 'not measured'
_exptl_crystal_description block
_exptl_crystal_F_000 664
_exptl_crystal_size_max 0.25
_exptl_crystal_size_mid 0.16
_exptl_crystal_size_min 0.05
_refine_diff_density_max 0.610
_refine_diff_density_min -0.370
_refine_diff_density_rms 0.075
_refine_ls_extinction_method none
_refine_ls_goodness_of_fit_ref 1.044
_refine_ls_hydrogen_treatment mixed
_refine_ls_matrix_type full
_refine_ls_number_parameters 391
_refine_ls_number_reflns 5876
_refine_ls_number_restraints 0
_refine_ls_restrained_S_all 1.044
_refine_ls_R_factor_all 0.0723
_refine_ls_R_factor_gt 0.0465
_refine_ls_shift/su_max 0.001
_refine_ls_shift/su_mean 0.000
_refine_ls_structure_factor_coef Fsqd
_refine_ls_weighting_details 'calc w=1/[\s^2^(Fo^2^)+(0.0650P)^2^+0.6970P] where P=(Fo^2^+2Fc^2^)/3'
_refine_ls_weighting_scheme calc
_refine_ls_wR_factor_gt 0.1170
_refine_ls_wR_factor_ref 0.1370
_reflns_number_gt 4273
_reflns_number_total 5876
_reflns_threshold_expression >2sigma(I)
_cod_data_source_file c4ra11716f2.cif
_cod_data_source_block lkm4304_0m
_cod_depositor_comments
;
The following automatic conversions were performed:

'_chemical_melting_point' value '521-522' was changed to '521.5(5)' -
the average value was taken and precision was
estimated.

'_symmetry_cell_setting' value 'Triclinic' changed to
'triclinic' according to
/usr/data/users/saulius/crontab/automatic-downloads/rss-feeds/RSC/lib/dictionaries/cif_core.dic
dictionary named 'cif_core.dic' version 2.4.2 from 2011-04-26.

Automatic conversion script
Id: cif_fix_values 2827 2014-09-09 07:05:25Z andrius 
;
_cod_original_cell_volume 1500.13(5)
_cod_original_sg_symbol_H-M 'P-1   '
_cod_database_code 7218739

loop_
_symmetry_equiv_pos_as_xyz
'x, y, z'
'-x, -y, -z'

loop_
_atom_site_label
_atom_site_type_symbol
_atom_site_fract_x
_atom_site_fract_y
_atom_site_fract_z
_atom_site_U_iso_or_equiv
_atom_site_adp_type
_atom_site_occupancy
_atom_site_symmetry_multiplicity
_atom_site_calc_flag
_atom_site_refinement_flags
Cu1 Cu 0.42636(5) 0.10227(4) 0.29465(3) 0.03320(15) Uani 1 1 d .
P1 P 0.39315(10) 0.37252(8) 0.76923(6) 0.0312(2) Uani 1 1 d .
Cl1 Cl 0.26951(10) 0.04967(9) 0.22703(7) 0.0450(2) Uani 1 1 d .
O1 O 0.2978(2) 0.1325(3) 0.40681(17) 0.0397(6) Uani 1 1 d .
F1 F 1.0662(3) 0.1960(4) -0.1229(2) 0.0958(11) Uani 1 1 d .
O2 O 0.5647(3) 0.0916(3) 0.18227(17) 0.0422(6) Uani 1 1 d .
N1 N 0.5775(3) 0.1420(3) 0.3394(2) 0.0328(7) Uani 1 1 d .
N2 N 0.6969(3) 0.1483(3) 0.2725(2) 0.0398(7) Uani 1 1 d .
C23 C 0.3272(4) 0.1539(3) 0.4848(2) 0.0332(8) Uani 1 1 d .
C24 C 0.4632(4) 0.1634(3) 0.4973(2) 0.0307(8) Uani 1 1 d .
C26 C 0.5818(4) 0.1569(3) 0.4225(2) 0.0350(8) Uani 1 1 d .
H26 H 0.6691 0.1641 0.4359 0.042 Uiso 1 1 calc R
C27 C 0.6759(4) 0.1232(3) 0.1933(3) 0.0365(8) Uani 1 1 d .
C28 C 0.7845(4) 0.1356(4) 0.1104(3) 0.0397(9) Uani 1 1 d .
C33 C 0.9031(4) 0.1746(4) 0.1167(3) 0.0514(11) Uani 1 1 d .
H33 H 0.9184 0.1877 0.1754 0.062 Uiso 1 1 calc R
C32 C 0.9997(5) 0.1946(5) 0.0382(3) 0.0658(13) Uani 1 1 d .
H32 H 1.0809 0.2215 0.0419 0.079 Uiso 1 1 calc R
C31 C 0.9730(5) 0.1737(5) -0.0456(3) 0.0619(13) Uani 1 1 d .
C30 C 0.8607(5) 0.1323(5) -0.0542(3) 0.0590(12) Uani 1 1 d .
H30 H 0.8485 0.1157 -0.1128 0.071 Uiso 1 1 calc R
C29 C 0.7641(5) 0.1146(4) 0.0246(3) 0.0503(10) Uani 1 1 d .
H29 H 0.6832 0.0879 0.0199 0.060 Uiso 1 1 calc R
C25 C 0.4822(4) 0.1815(3) 0.5850(2) 0.0324(8) Uani 1 1 d .
H25 H 0.5741 0.1848 0.5932 0.039 Uiso 1 1 calc R
C20 C 0.3729(4) 0.1948(3) 0.6602(2) 0.0320(8) Uani 1 1 d .
C21 C 0.2394(4) 0.1889(4) 0.6465(3) 0.0407(9) Uani 1 1 d .
H21 H 0.1619 0.1988 0.6967 0.049 Uiso 1 1 calc R
C22 C 0.2176(4) 0.1693(4) 0.5622(3) 0.0419(9) Uani 1 1 d .
H22 H 0.1250 0.1659 0.5558 0.050 Uiso 1 1 calc R
C19 C 0.3922(4) 0.2134(3) 0.7553(2) 0.0331(8) Uani 1 1 d .
H19A H 0.4842 0.1526 0.7696 0.040 Uiso 1 1 calc R
H19B H 0.3135 0.1915 0.8010 0.040 Uiso 1 1 calc R
C13 C 0.5644(4) 0.3977(3) 0.7197(2) 0.0334(8) Uani 1 1 d .
C18 C 0.6878(4) 0.2952(4) 0.7197(3) 0.0453(10) Uani 1 1 d .
H18 H 0.6802 0.2114 0.7407 0.054 Uiso 1 1 calc R
C17 C 0.8219(5) 0.3145(4) 0.6893(3) 0.0556(11) Uani 1 1 d .
H17 H 0.9062 0.2440 0.6898 0.067 Uiso 1 1 calc R
C16 C 0.8338(5) 0.4342(4) 0.6588(3) 0.0556(11) Uani 1 1 d .
H16 H 0.9262 0.4468 0.6374 0.067 Uiso 1 1 calc R
C15 C 0.7123(5) 0.5368(4) 0.6589(3) 0.0592(12) Uani 1 1 d .
H15 H 0.7213 0.6201 0.6379 0.071 Uiso 1 1 calc R
C14 C 0.5776(5) 0.5198(4) 0.6891(3) 0.0477(10) Uani 1 1 d .
H14 H 0.4940 0.5910 0.6890 0.057 Uiso 1 1 calc R
C1 C 0.2533(4) 0.4898(3) 0.7171(3) 0.0380(9) Uani 1 1 d .
C2 C 0.2758(5) 0.5288(4) 0.6235(3) 0.0531(11) Uani 1 1 d .
H2 H 0.3646 0.4921 0.5859 0.064 Uiso 1 1 calc R
C3 C 0.1666(6) 0.6224(5) 0.5853(4) 0.0709(15) Uani 1 1 d .
H3 H 0.1816 0.6506 0.5213 0.085 Uiso 1 1 calc R
C4 C 0.0359(6) 0.6750(4) 0.6396(4) 0.0657(14) Uani 1 1 d .
H4 H -0.0374 0.7402 0.6132 0.079 Uiso 1 1 calc R
C5 C 0.0133(5) 0.6328(4) 0.7310(4) 0.0602(13) Uani 1 1 d .
H5 H -0.0773 0.6669 0.7677 0.072 Uiso 1 1 calc R
C6 C 0.1205(4) 0.5411(4) 0.7705(3) 0.0483(10) Uani 1 1 d .
H6 H 0.1038 0.5128 0.8344 0.058 Uiso 1 1 calc R
C7 C 0.3644(4) 0.3897(4) 0.8907(2) 0.0376(8) Uani 1 1 d .
C8 C 0.3396(5) 0.5096(4) 0.9196(3) 0.0566(12) Uani 1 1 d .
H8 H 0.3359 0.5818 0.8752 0.068 Uiso 1 1 calc R
C9 C 0.3205(6) 0.5246(6) 1.0116(4) 0.0776(16) Uani 1 1 d .
H9 H 0.3040 0.6067 1.0311 0.093 Uiso 1 1 calc R
C10 C 0.3253(6) 0.4203(7) 1.0753(3) 0.0789(17) Uani 1 1 d .
H10 H 0.3092 0.4314 1.1393 0.095 Uiso 1 1 calc R
C11 C 0.3527(6) 0.3008(6) 1.0487(3) 0.0736(15) Uani 1 1 d .
H11 H 0.3578 0.2294 1.0939 0.088 Uiso 1 1 calc R
C12 C 0.3731(5) 0.2836(4) 0.9555(3) 0.0567(12) Uani 1 1 d .
H12 H 0.3927 0.2007 0.9363 0.068 Uiso 1 1 calc R
O3 O 0.8700(6) 0.0724(6) 0.5518(4) 0.0519(14) Uani 0.50 1 d PG
H3A H 0.9300 0.0376 0.5052 0.078 Uiso 0.50 1 d PG
H3B H 0.9076 0.0448 0.6022 0.078 Uiso 0.50 1 d PG
O4 O 0.0182(9) 0.0014(9) 0.6760(10) 0.169(6) Uani 0.50 1 d P

loop_
_atom_site_aniso_label
_atom_site_aniso_U_11
_atom_site_aniso_U_22
_atom_site_aniso_U_33
_atom_site_aniso_U_23
_atom_site_aniso_U_13
_atom_site_aniso_U_12
Cu1 0.0307(3) 0.0347(3) 0.0337(3) -0.00423(18) -0.00184(18) -0.01036(19)
P1 0.0324(5) 0.0285(5) 0.0285(5) -0.0022(4) -0.0036(4) -0.0036(4)
Cl1 0.0405(5) 0.0475(6) 0.0514(6) -0.0058(4) -0.0129(4) -0.0151(5)
O1 0.0273(13) 0.0568(17) 0.0357(14) -0.0088(12) -0.0018(11) -0.0130(12)
F1 0.079(2) 0.142(3) 0.0551(18) -0.0012(18) 0.0287(15) -0.043(2)
O2 0.0396(15) 0.0570(17) 0.0335(14) -0.0085(12) 0.0015(11) -0.0212(13)
N1 0.0291(16) 0.0339(16) 0.0321(17) -0.0032(12) 0.0051(12) -0.0105(13)
N2 0.0347(17) 0.0511(19) 0.0340(18) -0.0073(14) 0.0051(13) -0.0179(15)
C23 0.0274(18) 0.0328(19) 0.037(2) -0.0044(15) -0.0029(15) -0.0051(15)
C24 0.0286(18) 0.0285(17) 0.0327(19) -0.0039(14) 0.0004(14) -0.0078(15)
C26 0.0293(19) 0.039(2) 0.039(2) -0.0058(16) -0.0019(15) -0.0145(16)
C27 0.037(2) 0.0316(19) 0.037(2) -0.0036(15) 0.0043(16) -0.0095(17)
C28 0.040(2) 0.040(2) 0.035(2) -0.0036(16) 0.0026(16) -0.0120(18)
C33 0.045(2) 0.063(3) 0.046(2) -0.014(2) 0.0101(19) -0.022(2)
C32 0.055(3) 0.079(3) 0.065(3) -0.013(3) 0.014(2) -0.032(3)
C31 0.053(3) 0.073(3) 0.044(3) -0.002(2) 0.022(2) -0.016(3)
C30 0.056(3) 0.075(3) 0.036(2) -0.008(2) 0.005(2) -0.011(3)
C29 0.044(2) 0.063(3) 0.041(2) -0.009(2) 0.0030(18) -0.017(2)
C25 0.0294(18) 0.0288(18) 0.039(2) -0.0021(15) -0.0042(15) -0.0090(15)
C20 0.0334(19) 0.0281(18) 0.0314(19) -0.0037(14) 0.0004(15) -0.0072(15)
C21 0.0291(19) 0.054(2) 0.036(2) -0.0087(17) 0.0036(16) -0.0095(18)
C22 0.0237(19) 0.057(2) 0.044(2) -0.0070(18) 0.0006(16) -0.0125(18)
C19 0.0309(19) 0.0289(18) 0.037(2) -0.0010(14) -0.0003(15) -0.0086(15)
C13 0.038(2) 0.0296(18) 0.0310(19) -0.0003(14) -0.0051(15) -0.0083(16)
C18 0.039(2) 0.038(2) 0.056(3) 0.0039(18) -0.0053(19) -0.0119(18)
C17 0.039(2) 0.053(3) 0.074(3) -0.005(2) -0.004(2) -0.014(2)
C16 0.048(3) 0.062(3) 0.060(3) -0.011(2) 0.002(2) -0.026(2)
C15 0.075(3) 0.052(3) 0.059(3) 0.000(2) -0.003(2) -0.039(3)
C14 0.054(3) 0.036(2) 0.050(2) -0.0006(18) -0.003(2) -0.013(2)
C1 0.042(2) 0.0319(19) 0.040(2) -0.0074(16) -0.0134(17) -0.0032(17)
C2 0.060(3) 0.047(2) 0.048(3) 0.0010(19) -0.020(2) -0.004(2)
C3 0.097(4) 0.063(3) 0.061(3) 0.018(3) -0.047(3) -0.026(3)
C4 0.062(3) 0.044(3) 0.095(4) -0.005(3) -0.047(3) 0.000(2)
C5 0.043(3) 0.054(3) 0.082(4) -0.019(3) -0.024(2) 0.003(2)
C6 0.040(2) 0.047(2) 0.055(3) -0.0102(19) -0.0133(19) -0.0018(19)
C7 0.033(2) 0.046(2) 0.0291(19) -0.0052(16) -0.0048(15) -0.0037(17)
C8 0.069(3) 0.052(3) 0.044(2) -0.016(2) -0.015(2) -0.002(2)
C9 0.086(4) 0.090(4) 0.054(3) -0.035(3) -0.015(3) -0.006(3)
C10 0.075(4) 0.130(5) 0.037(3) -0.026(3) -0.004(2) -0.032(4)
C11 0.088(4) 0.103(4) 0.034(3) 0.015(3) -0.018(2) -0.038(3)
C12 0.070(3) 0.060(3) 0.040(2) 0.006(2) -0.013(2) -0.022(2)
O3 0.049(3) 0.057(4) 0.043(3) -0.002(3) 0.007(3) -0.016(3)
O4 0.058(5) 0.103(7) 0.308(16) 0.100(9) -0.022(7) -0.030(5)

loop_
_atom_type_symbol
_atom_type_description
_atom_type_scat_dispersion_real
_atom_type_scat_dispersion_imag
_atom_type_scat_source
C C 0.0033 0.0016 'International Tables Vol C Tables 4.2.6.8 and 6.1.1.4'
H H 0.0000 0.0000 'International Tables Vol C Tables 4.2.6.8 and 6.1.1.4'
N N 0.0061 0.0033 'International Tables Vol C Tables 4.2.6.8 and 6.1.1.4'
O O 0.0106 0.0060 'International Tables Vol C Tables 4.2.6.8 and 6.1.1.4'
F F 0.0171 0.0103 'International Tables Vol C Tables 4.2.6.8 and 6.1.1.4'
P P 0.1023 0.0942 'International Tables Vol C Tables 4.2.6.8 and 6.1.1.4'
Cu Cu 0.3201 1.2651 'International Tables Vol C Tables 4.2.6.8 and 6.1.1.4'
Cl Cl 0.1484 0.1585 'International Tables Vol C Tables 4.2.6.8 and 6.1.1.4'

loop_
_geom_angle_atom_site_label_1
_geom_angle_atom_site_label_2
_geom_angle_atom_site_label_3
_geom_angle
O1 Cu1 O2 172.25(11)
O1 Cu1 N1 93.15(11)
O2 Cu1 N1 81.03(11)
O1 Cu1 Cl1 93.71(8)
O2 Cu1 Cl1 92.18(8)
N1 Cu1 Cl1 173.12(9)
C1 P1 C13 109.86(17)
C1 P1 C7 109.28(17)
C13 P1 C7 107.78(17)
C1 P1 C19 110.73(17)
C13 P1 C19 110.72(16)
C7 P1 C19 108.41(17)
C23 O1 Cu1 126.9(2)
C27 O2 Cu1 110.8(2)
C26 N1 N2 117.9(3)
C26 N1 Cu1 127.3(2)
N2 N1 Cu1 114.7(2)
C27 N2 N1 108.9(3)
O1 C23 C22 118.4(3)
O1 C23 C24 124.9(3)
C22 C23 C24 116.7(3)
C25 C24 C23 119.2(3)
C25 C24 C26 118.4(3)
C23 C24 C26 122.4(3)
N1 C26 C24 124.3(3)
N1 C26 H26 117.8
C24 C26 H26 117.8
O2 C27 N2 124.3(3)
O2 C27 C28 117.7(3)
N2 C27 C28 117.9(3)
C29 C28 C33 119.3(4)
C29 C28 C27 120.0(4)
C33 C28 C27 120.7(4)
C32 C33 C28 120.8(4)
C32 C33 H33 119.6
C28 C33 H33 119.6
C31 C32 C33 117.4(4)
C31 C32 H32 121.3
C33 C32 H32 121.3
C30 C31 F1 119.1(5)
C30 C31 C32 123.5(4)
F1 C31 C32 117.3(5)
C31 C30 C29 118.2(4)
C31 C30 H30 120.9
C29 C30 H30 120.9
C30 C29 C28 120.7(4)
C30 C29 H29 119.7
C28 C29 H29 119.7
C20 C25 C24 122.7(3)
C20 C25 H25 118.6
C24 C25 H25 118.6
C25 C20 C21 117.4(3)
C25 C20 C19 123.3(3)
C21 C20 C19 119.3(3)
C22 C21 C20 121.4(3)
C22 C21 H21 119.3
C20 C21 H21 119.3
C21 C22 C23 122.4(3)
C21 C22 H22 118.8
C23 C22 H22 118.8
C20 C19 P1 114.8(2)
C20 C19 H19A 108.6
P1 C19 H19A 108.6
C20 C19 H19B 108.6
P1 C19 H19B 108.6
H19A C19 H19B 107.5
C18 C13 C14 119.2(4)
C18 C13 P1 119.2(3)
C14 C13 P1 121.3(3)
C17 C18 C13 120.1(4)
C17 C18 H18 119.9
C13 C18 H18 119.9
C16 C17 C18 120.3(4)
C16 C17 H17 119.8
C18 C17 H17 119.8
C17 C16 C15 120.1(4)
C17 C16 H16 119.9
C15 C16 H16 119.9
C16 C15 C14 120.5(4)
C16 C15 H15 119.7
C14 C15 H15 119.7
C15 C14 C13 119.7(4)
C15 C14 H14 120.1
C13 C14 H14 120.1
C2 C1 C6 119.7(4)
C2 C1 P1 120.3(3)
C6 C1 P1 120.0(3)
C1 C2 C3 119.1(5)
C1 C2 H2 120.5
C3 C2 H2 120.5
C4 C3 C2 120.7(5)
C4 C3 H3 119.6
C2 C3 H3 119.6
C5 C4 C3 119.7(4)
C5 C4 H4 120.1
C3 C4 H4 120.1
C4 C5 C6 120.6(5)
C4 C5 H5 119.7
C6 C5 H5 119.7
C5 C6 C1 120.2(4)
C5 C6 H6 119.9
C1 C6 H6 119.9
C8 C7 C12 119.9(4)
C8 C7 P1 119.3(3)
C12 C7 P1 120.7(3)
C9 C8 C7 120.3(5)
C9 C8 H8 119.8
C7 C8 H8 119.8
C8 C9 C10 119.6(5)
C8 C9 H9 120.2
C10 C9 H9 120.2
C11 C10 C9 121.3(5)
C11 C10 H10 119.4
C9 C10 H10 119.4
C10 C11 C12 120.0(5)
C10 C11 H11 120.0
C12 C11 H11 120.0
C11 C12 C7 118.9(5)
C11 C12 H12 120.6
C7 C12 H12 120.6
H3A O3 H3B 109.5

loop_
_geom_bond_atom_site_label_1
_geom_bond_atom_site_label_2
_geom_bond_distance
Cu1 O1 1.889(2)
Cu1 O2 1.930(2)
Cu1 N1 1.932(3)
Cu1 Cl1 2.2516(10)
P1 C1 1.789(4)
P1 C13 1.793(4)
P1 C7 1.797(4)
P1 C19 1.801(3)
O1 C23 1.315(4)
F1 C31 1.364(5)
O2 C27 1.294(4)
N1 C26 1.277(4)
N1 N2 1.397(4)
N2 C27 1.313(5)
C23 C22 1.406(5)
C23 C24 1.427(5)
C24 C25 1.401(5)
C24 C26 1.438(5)
C26 H26 0.9500
C27 C28 1.483(5)
C28 C29 1.388(5)
C28 C33 1.389(6)
C33 C32 1.388(6)
C33 H33 0.9500
C32 C31 1.385(7)
C32 H32 0.9500
C31 C30 1.356(7)
C30 C29 1.386(6)
C30 H30 0.9500
C29 H29 0.9500
C25 C20 1.382(5)
C25 H25 0.9500
C20 C21 1.395(5)
C20 C19 1.509(5)
C21 C22 1.366(5)
C21 H21 0.9500
C22 H22 0.9500
C19 H19A 0.9900
C19 H19B 0.9900
C13 C18 1.386(5)
C13 C14 1.391(5)
C18 C17 1.383(6)
C18 H18 0.9500
C17 C16 1.362(6)
C17 H17 0.9500
C16 C15 1.375(6)
C16 H16 0.9500
C15 C14 1.379(6)
C15 H15 0.9500
C14 H14 0.9500
C1 C2 1.385(5)
C1 C6 1.393(5)
C2 C3 1.390(6)
C2 H2 0.9500
C3 C4 1.387(7)
C3 H3 0.9500
C4 C5 1.362(7)
C4 H4 0.9500
C5 C6 1.378(6)
C5 H5 0.9500
C6 H6 0.9500
C7 C8 1.387(5)
C7 C12 1.390(5)
C8 C9 1.367(6)
C8 H8 0.9500
C9 C10 1.369(8)
C9 H9 0.9500
C10 C11 1.365(8)
C10 H10 0.9500
C11 C12 1.389(6)
C11 H11 0.9500
C12 H12 0.9500
O3 H3A 0.8701
O3 H3B 0.8700

loop_
_geom_hbond_atom_site_label_D
_geom_hbond_atom_site_label_H
_geom_hbond_atom_site_label_A
_geom_hbond_distance_DH
_geom_hbond_distance_HA
_geom_hbond_distance_DA
_geom_hbond_angle_DHA
_geom_hbond_site_symmetry_A
O3 H3B O4 0.87 1.62 2.462(14) 163.2 1_655
O3 H3A O3 0.87 2.07 2.861(11) 151.3 2_756

loop_
_geom_torsion_atom_site_label_1
_geom_torsion_atom_site_label_2
_geom_torsion_atom_site_label_3
_geom_torsion_atom_site_label_4
_geom_torsion
O2 Cu1 O1 C23 -49.2(9)
N1 Cu1 O1 C23 -8.1(3)
Cl1 Cu1 O1 C23 171.4(3)
O1 Cu1 O2 C27 37.6(9)
N1 Cu1 O2 C27 -4.1(2)
Cl1 Cu1 O2 C27 177.1(2)
O1 Cu1 N1 C26 11.2(3)
O2 Cu1 N1 C26 -174.0(3)
Cl1 Cu1 N1 C26 -164.1(6)
O1 Cu1 N1 N2 -172.2(2)
O2 Cu1 N1 N2 2.7(2)
Cl1 Cu1 N1 N2 12.6(9)
C26 N1 N2 C27 176.2(3)
Cu1 N1 N2 C27 -0.8(4)
Cu1 O1 C23 C22 -177.5(3)
Cu1 O1 C23 C24 2.8(5)
O1 C23 C24 C25 -177.5(3)
C22 C23 C24 C25 2.7(5)
O1 C23 C24 C26 3.4(6)
C22 C23 C24 C26 -176.4(3)
N2 N1 C26 C24 174.6(3)
Cu1 N1 C26 C24 -8.8(5)
C25 C24 C26 N1 -179.3(3)
C23 C24 C26 N1 -0.2(6)
Cu1 O2 C27 N2 5.4(5)
Cu1 O2 C27 C28 -172.6(2)
N1 N2 C27 O2 -3.2(5)
N1 N2 C27 C28 174.9(3)
O2 C27 C28 C29 0.5(5)
N2 C27 C28 C29 -177.6(4)
O2 C27 C28 C33 177.2(4)
N2 C27 C28 C33 -1.0(5)
C29 C28 C33 C32 1.0(6)
C27 C28 C33 C32 -175.6(4)
C28 C33 C32 C31 -0.2(7)
C33 C32 C31 C30 -1.7(8)
C33 C32 C31 F1 178.7(4)
F1 C31 C30 C29 -177.7(4)
C32 C31 C30 C29 2.7(8)
C31 C30 C29 C28 -1.7(7)
C33 C28 C29 C30 0.0(6)
C27 C28 C29 C30 176.6(4)
C23 C24 C25 C20 -2.1(5)
C26 C24 C25 C20 177.0(3)
C24 C25 C20 C21 0.3(5)
C24 C25 C20 C19 179.5(3)
C25 C20 C21 C22 0.7(6)
C19 C20 C21 C22 -178.5(3)
C20 C21 C22 C23 0.0(6)
O1 C23 C22 C21 178.5(4)
C24 C23 C22 C21 -1.8(6)
C25 C20 C19 P1 77.2(4)
C21 C20 C19 P1 -103.6(4)
C1 P1 C19 C20 43.6(3)
C13 P1 C19 C20 -78.5(3)
C7 P1 C19 C20 163.5(2)
C1 P1 C13 C18 -153.9(3)
C7 P1 C13 C18 87.1(3)
C19 P1 C13 C18 -31.3(4)
C1 P1 C13 C14 32.1(4)
C7 P1 C13 C14 -86.9(3)
C19 P1 C13 C14 154.7(3)
C14 C13 C18 C17 -0.2(6)
P1 C13 C18 C17 -174.3(3)
C13 C18 C17 C16 -0.3(7)
C18 C17 C16 C15 0.6(7)
C17 C16 C15 C14 -0.4(7)
C16 C15 C14 C13 0.0(7)
C18 C13 C14 C15 0.3(6)
P1 C13 C14 C15 174.4(3)
C13 P1 C1 C2 38.3(4)
C7 P1 C1 C2 156.3(3)
C19 P1 C1 C2 -84.3(4)
C13 P1 C1 C6 -142.5(3)
C7 P1 C1 C6 -24.5(4)
C19 P1 C1 C6 94.9(3)
C6 C1 C2 C3 2.4(6)
P1 C1 C2 C3 -178.4(3)
C1 C2 C3 C4 -0.9(7)
C2 C3 C4 C5 -1.3(7)
C3 C4 C5 C6 2.0(7)
C4 C5 C6 C1 -0.5(7)
C2 C1 C6 C5 -1.8(6)
P1 C1 C6 C5 179.0(3)
C1 P1 C7 C8 -49.9(4)
C13 P1 C7 C8 69.5(4)
C19 P1 C7 C8 -170.7(3)
C1 P1 C7 C12 133.0(3)
C13 P1 C7 C12 -107.6(4)
C19 P1 C7 C12 12.3(4)
C12 C7 C8 C9 -1.5(7)
P1 C7 C8 C9 -178.6(4)
C7 C8 C9 C10 -0.3(8)
C8 C9 C10 C11 1.8(9)
C9 C10 C11 C12 -1.5(9)
C10 C11 C12 C7 -0.3(8)
C8 C7 C12 C11 1.8(7)
P1 C7 C12 C11 178.8(4)
